data_7032803
loop_
_publ_author_name
'Zhang, Liyan'
'Sun, Liying'
'Li, Xinyuan'
'Tian, Yulan'
'Yuan, Guozan'

_publ_section_title
;
 Five 8-hydroxyquinolinate-based coordination polymers with tunable
 structures and photoluminescent properties for sensing nitroaromatics.
;
_journal_issue 1
_journal_name_full 'Dalton transactions (Cambridge, England : 2003)'
_journal_page_first 401
_journal_page_last 410
_journal_paper_doi 10.1039/c4dt02897j
_journal_volume 44
_journal_year 2015
_chemical_formula_moiety 'C120 H84 N18 O6 Zn3'
_chemical_formula_sum 'C120 H84 N18 O6 Zn3'
_chemical_formula_weight 2070.16
_chemical_name_systematic
;
 ?
;
_space_group_crystal_system monoclinic
_space_group_IT_number 14
_space_group_name_Hall '-P 2yn'
_space_group_name_H-M_alt 'P 1 21/n 1'
_symmetry_space_group_name_Hall '-P 2yn'
_symmetry_space_group_name_H-M 'P 1 21/n 1'
_atom_sites_solution_hydrogens mixed
_audit_creation_date 2014-10-05
_audit_creation_method
;
Olex2 1.2
(compiled 2014.09.19 svn.r3010 for OlexSys, GUI svn.r4874)
;
_cell_angle_alpha 90
_cell_angle_beta 109.184(5)
_cell_angle_gamma 90
_cell_formula_units_Z 2
_cell_length_a 14.440(3)
_cell_length_b 23.641(4)
_cell_length_c 15.858(3)
_cell_measurement_temperature 173(2)
_cell_volume 5112.9(17)
_computing_molecular_graphics 'Olex2 (Dolomanov et al., 2009)'
_computing_publication_material 'Olex2 (Dolomanov et al., 2009)'
_computing_structure_refinement 'ShelXL (Sheldrick, 2008)'
_computing_structure_solution 'Bruker SHELXTL'
_diffrn_ambient_temperature 173.15
_diffrn_measured_fraction_theta_full 0.968
_diffrn_measured_fraction_theta_max 0.993
_diffrn_radiation_type MoK\a
_diffrn_radiation_wavelength 0.71073
_diffrn_reflns_av_R_equivalents 0.0749
_diffrn_reflns_av_unetI/netI 0.1179
_diffrn_reflns_Laue_measured_fraction_full 0.968
_diffrn_reflns_Laue_measured_fraction_max 0.993
_diffrn_reflns_limit_h_max 17
_diffrn_reflns_limit_h_min -15
_diffrn_reflns_limit_k_max 27
_diffrn_reflns_limit_k_min -28
_diffrn_reflns_limit_l_max 18
_diffrn_reflns_limit_l_min -17
_diffrn_reflns_number 20936
_diffrn_reflns_point_group_measured_fraction_full 0.968
_diffrn_reflns_point_group_measured_fraction_max 0.993
_diffrn_reflns_theta_full 25.242
_diffrn_reflns_theta_max 25.010
_diffrn_reflns_theta_min 1.867
_exptl_absorpt_coefficient_mu 0.765
_exptl_absorpt_correction_T_max 0.8683
_exptl_absorpt_correction_T_min 0.8620
_exptl_absorpt_correction_type multi-scan
_exptl_crystal_colour yellow
_exptl_crystal_density_diffrn 1.345
_exptl_crystal_description block
_exptl_crystal_F_000 2136
_exptl_crystal_size_max 0.2
_exptl_crystal_size_mid 0.19
_exptl_crystal_size_min 0.19
_platon_squeeze_details
;
;
_refine_diff_density_max 0.738
_refine_diff_density_min -0.369
_refine_diff_density_rms 0.084
_refine_ls_extinction_method none
_refine_ls_goodness_of_fit_ref 0.947
_refine_ls_hydrogen_treatment mixed
_refine_ls_matrix_type full
_refine_ls_number_parameters 689
_refine_ls_number_reflns 8952
_refine_ls_number_restraints 3
_refine_ls_restrained_S_all 0.947
_refine_ls_R_factor_all 0.1340
_refine_ls_R_factor_gt 0.0680
_refine_ls_shift/su_max 0.001
_refine_ls_shift/su_mean 0.000
_refine_ls_structure_factor_coef Fsqd
_refine_ls_weighting_details
;
 w=1/[\s^2^(Fo^2^)+(0.0949P)^2^]
 where P=(Fo^2^+2Fc^2^)/3
;
_refine_ls_weighting_scheme calc
_refine_ls_wR_factor_gt 0.1643
_refine_ls_wR_factor_ref 0.1942
_reflns_Friedel_coverage 0.000
_reflns_number_gt 4423
_reflns_number_total 8952
_reflns_threshold_expression 'I > 2\s(I)'
_cod_data_source_file c4dt02897j2.cif
_cod_data_source_block platon-sr
_cod_depositor_comments 'Adding full bibliography for 7032803--7032807.cif.'
_cod_original_cell_volume 5113.2(17)
_cod_database_code 7032803
_shelxl_version_number 2013-2
_shelx_space_group_comment
;
The symmetry employed for this shelxl refinement is uniquely defined
by the following loop, which should always be used as a source of
symmetry information in preference to the above space-group names.
They are only intended as comments.
;
_shelx_estimated_absorpt_t_max 0.868
_shelx_estimated_absorpt_t_min 0.862
_olex2_refinement_description
;
1. Fixed Uiso
 At 1.2 times of:
  All C(H) groups
 At 1.5 times of:
  All C(H,H,H) groups
2. Restrained distances
 C31'-H31'
 0.95 with sigma of 0.001
 H31'-C32' \\sim H31'-N5'
 with sigma of 0.001
3. Restrained planarity
 C32', C31', N5', H31'
 with sigma of 0.001
4. Uiso/Uaniso restraints and constraints
Uanis(C31) = Uanis(C31')
Uanis(C33) = Uanis(C33')
Uanis(C34) = Uanis(C34')
Uanis(C35) = Uanis(C35')
Uanis(N5) = Uanis(N5')
Uanis(C32) = Uanis(C32')
5. Others
 Sof(C32')=Sof(H32')=Sof(C33')=Sof(C34')=Sof(H34')=Sof(C35')=Sof(H35')=
 Sof(N5')=Sof(C31')=Sof(H31')=1-FVAR(1)
 Sof(C33)=Sof(C32)=Sof(H32)=Sof(C34)=Sof(H34)=Sof(C31)=Sof(H31)=Sof(N5)=
 Sof(C35)=Sof(H35)=FVAR(1)
6.a Aromatic/amide H refined with riding coordinates:
 C2(H2), C3(H3), C6(H6), C11(H11), C12(H12), C14(H14), C15(H15), C16(H16),
 C17(H17), C19(H19), C20(H20), C22(H22), C23(H23), C26(H26), C36(H36), C37(H37),
  C39(H39), C40(H40), C42(H42), C43(H43), C46(H46), C51(H51), C52(H52),
 C54(H54), C55(H55), C56(H56), C57(H57), C59(H59), C60(H60), C32(H32), C34(H34),
  C31(H31), C35(H35), C32'(H32'), C34'(H34'), C35'(H35')
6.b Idealised Me refined as rotating group:
 C10(H10A,H10B,H10C), C30(H30A,H30B,H30C), C50(H50A,H50B,H50C)
;
_olex2_submission_special_instructions 'No special instructions were received'

loop_
_space_group_symop_operation_xyz
'x, y, z'
'-x+1/2, y+1/2, -z+1/2'
'-x, -y, -z'
'x-1/2, -y-1/2, z-1/2'

loop_
_atom_site_label
_atom_site_type_symbol
_atom_site_fract_x
_atom_site_fract_y
_atom_site_fract_z
_atom_site_U_iso_or_equiv
_atom_site_adp_type
_atom_site_occupancy
_atom_site_site_symmetry_order
_atom_site_calc_flag
_atom_site_refinement_flags_posn
_atom_site_refinement_flags_adp
_atom_site_refinement_flags_occupancy
_atom_site_disorder_assembly
_atom_site_disorder_group
Zn1 Zn 0.0000 0.5000 0.5000 0.0365(3) Uani 1 2 d S T P . .
Zn2 Zn 0.79309(5) 0.38937(3) 0.93710(4) 0.0496(2) Uani 1 1 d . . . . .
O1 O 0.0542(3) 0.42178(15) 0.5423(2) 0.0405(9) Uani 1 1 d . . . . .
O2 O 0.8321(3) 0.33179(17) 1.0286(2) 0.0489(11) Uani 1 1 d . . . . .
O3 O 0.8581(3) 0.44263(18) 0.8798(2) 0.0517(11) Uani 1 1 d . . . . .
N1 N 0.1591(3) 0.51763(19) 0.5632(3) 0.0368(11) Uani 1 1 d . . . . .
N2 N 0.6422(4) 0.4005(2) 0.8756(3) 0.0615(15) Uani 1 1 d . . . . .
N3 N 0.0280(6) 0.2147(3) 0.6325(4) 0.101(3) Uani 1 1 d . . . . .
N4 N 0.7965(4) 0.3115(3) 0.8554(3) 0.0679(17) Uani 1 1 d . . . . .
N6 N 0.9585(13) 0.2786(5) 1.3426(6) 0.160(7) Uani 1 1 d . . . . .
N7 N 0.8075(4) 0.4623(2) 1.0240(3) 0.0520(14) Uani 1 1 d . . . . .
N8 N 0.8425(6) 0.7797(3) 1.0417(5) 0.092(2) Uani 1 1 d . . . . .
N9 N 0.9862(4) 0.5147(2) 0.6354(3) 0.0435(12) Uani 1 1 d . . . . .
C1 C 0.2116(5) 0.5643(3) 0.5703(4) 0.0496(16) Uani 1 1 d . . . . .
C2 C 0.3088(5) 0.5677(3) 0.6289(4) 0.0566(17) Uani 1 1 d . . . . .
H2 H 0.3446 0.6020 0.6344 0.068 Uiso 1 1 calc R . . . .
C3 C 0.3504(5) 0.5223(3) 0.6767(4) 0.0537(16) Uani 1 1 d . . . . .
H3 H 0.4158 0.5253 0.7166 0.064 Uiso 1 1 calc R . . . .
C4 C 0.3018(5) 0.4710(3) 0.6703(3) 0.0425(14) Uani 1 1 d . . . . .
C5 C 0.3392(4) 0.4214(3) 0.7197(3) 0.0446(15) Uani 1 1 d . . . . .
C6 C 0.2785(5) 0.3753(3) 0.7113(3) 0.0488(16) Uani 1 1 d . . . . .
H6 H 0.3041 0.3430 0.7468 0.059 Uiso 1 1 calc R . . . .
C7 C 0.1804(5) 0.3731(2) 0.6529(3) 0.0424(15) Uani 1 1 d . . . . .
C8 C 0.1410(4) 0.4210(2) 0.5987(3) 0.0336(13) Uani 1 1 d . . . . .
C9 C 0.2032(4) 0.4706(2) 0.6122(3) 0.0383(14) Uani 1 1 d . . . . .
C10 C 0.1627(5) 0.6150(3) 0.5154(4) 0.0626(18) Uani 1 1 d . . . . .
H10A H 0.1218 0.6024 0.4560 0.094 Uiso 1 1 calc GR . . . .
H10B H 0.2130 0.6412 0.5098 0.094 Uiso 1 1 calc GR . . . .
H10C H 0.1217 0.6342 0.5450 0.094 Uiso 1 1 calc GR . . . .
C11 C 0.6151(5) 0.4254(3) 0.7956(4) 0.064(2) Uani 1 1 d . . . . .
H11 H 0.6644 0.4385 0.7729 0.077 Uiso 1 1 calc R . . . .
C12 C 0.5191(5) 0.4326(3) 0.7455(4) 0.065(2) Uani 1 1 d . . . . .
H12 H 0.5040 0.4499 0.6885 0.078 Uiso 1 1 calc R . . . .
C13 C 0.4421(5) 0.4156(3) 0.7748(4) 0.0486(15) Uani 1 1 d . . . . .
C14 C 0.4713(5) 0.3910(3) 0.8599(4) 0.0612(19) Uani 1 1 d . . . . .
H14 H 0.4241 0.3793 0.8862 0.073 Uiso 1 1 calc R . . . .
C15 C 0.5716(5) 0.3841(3) 0.9054(4) 0.067(2) Uani 1 1 d . . . . .
H15 H 0.5902 0.3662 0.9621 0.080 Uiso 1 1 calc R . . . .
C16 C 0.0260(6) 0.2449(3) 0.5632(5) 0.079(2) Uani 1 1 d . . . . .
H16 H -0.0096 0.2298 0.5062 0.095 Uiso 1 1 calc R . . . .
C17 C 0.0704(5) 0.2963(3) 0.5644(4) 0.0579(18) Uani 1 1 d . . . . .
H17 H 0.0641 0.3153 0.5100 0.069 Uiso 1 1 calc R . . . .
C18 C 0.1243(5) 0.3204(2) 0.6451(4) 0.0491(16) Uani 1 1 d . . . . .
C19 C 0.1263(7) 0.2897(3) 0.7207(4) 0.084(3) Uani 1 1 d . . . . .
H19 H 0.1593 0.3044 0.7786 0.101 Uiso 1 1 calc R . . . .
C20 C 0.0804(9) 0.2382(4) 0.7110(6) 0.129(4) Uani 1 1 d . . . . .
H20 H 0.0860 0.2175 0.7637 0.155 Uiso 1 1 calc R . . . .
C21 C 0.7811(7) 0.3019(4) 0.7676(4) 0.098(3) Uani 1 1 d . . . . .
C22 C 0.7753(10) 0.2475(5) 0.7350(6) 0.150(5) Uani 1 1 d . . . . .
H22 H 0.7622 0.2419 0.6729 0.180 Uiso 1 1 calc R . . . .
C23 C 0.7878(10) 0.2024(5) 0.7885(7) 0.150(6) Uani 1 1 d . . . . .
H23 H 0.7787 0.1654 0.7637 0.181 Uiso 1 1 calc R . . . .
C24 C 0.8151(6) 0.2100(3) 0.8846(5) 0.076(2) Uani 1 1 d . . . . .
C25 C 0.8428(6) 0.1658(3) 0.9486(5) 0.076(2) Uani 1 1 d . . . . .
C26 C 0.8669(6) 0.1803(3) 1.0359(5) 0.075(2) Uani 1 1 d . . . . .
H26 H 0.8862 0.1511 1.0794 0.090 Uiso 1 1 calc R . . . .
C27 C 0.8648(5) 0.2363(3) 1.0656(4) 0.0516(16) Uani 1 1 d . . . . .
C28 C 0.8365(4) 0.2795(3) 1.0055(3) 0.0433(14) Uani 1 1 d . . . . .
C29 C 0.8138(5) 0.2653(3) 0.9121(4) 0.0572(18) Uani 1 1 d . . . . .
C30 C 0.7706(9) 0.3526(4) 0.7070(5) 0.137(5) Uani 1 1 d . . . . .
H30A H 0.7010 0.3589 0.6739 0.206 Uiso 1 1 calc GR . . . .
H30B H 0.8060 0.3456 0.6649 0.206 Uiso 1 1 calc GR . . . .
H30C H 0.7978 0.3861 0.7430 0.206 Uiso 1 1 calc GR . . . .
C36 C 1.0196(13) 0.2538(6) 1.3094(9) 0.156(7) Uani 1 1 d . . . . .
H36 H 1.0854 0.2474 1.3461 0.187 Uiso 1 1 calc R . . . .
C37 C 0.9888(8) 0.2366(4) 1.2199(6) 0.101(3) Uani 1 1 d . . . . .
H37 H 1.0324 0.2151 1.1989 0.122 Uiso 1 1 calc R . . . .
C38 C 0.8978(6) 0.2497(3) 1.1617(5) 0.063(2) Uani 1 1 d . . . . .
C39 C 0.8392(7) 0.2783(3) 1.1990(4) 0.077(2) Uani 1 1 d . . . . .
H39 H 0.7754 0.2894 1.1626 0.092 Uiso 1 1 calc R . . . .
C40 C 0.8708(10) 0.2915(4) 1.2888(5) 0.120(4) Uani 1 1 d . . . . .
H40 H 0.8271 0.3108 1.3125 0.143 Uiso 1 1 calc R . . . .
C41 C 0.7811(5) 0.4695(3) 1.0968(4) 0.0602(19) Uani 1 1 d . . . . .
C42 C 0.7859(6) 0.5236(3) 1.1343(4) 0.071(2) Uani 1 1 d . . . . .
H42 H 0.7689 0.5285 1.1868 0.086 Uiso 1 1 calc R . . . .
C43 C 0.8141(6) 0.5685(3) 1.0972(4) 0.069(2) Uani 1 1 d . . . . .
H43 H 0.8160 0.6049 1.1230 0.083 Uiso 1 1 calc R . . . .
C44 C 0.8413(5) 0.5615(3) 1.0193(4) 0.0602(19) Uani 1 1 d . . . . .
C45 C 0.8698(6) 0.6061(3) 0.9753(4) 0.062(2) Uani 1 1 d . . . . .
C46 C 0.9047(6) 0.5929(3) 0.9071(4) 0.068(2) Uani 1 1 d . . . . .
H46 H 0.9302 0.6229 0.8814 0.081 Uiso 1 1 calc R . . . .
C47 C 0.9054(5) 0.5389(3) 0.8728(4) 0.0540(18) Uani 1 1 d . . . . .
C48 C 0.8683(5) 0.4945(3) 0.9100(3) 0.0465(15) Uani 1 1 d . . . . .
C49 C 0.8392(5) 0.5076(3) 0.9874(4) 0.0493(17) Uani 1 1 d . . . . .
C50 C 0.7496(6) 0.4194(3) 1.1386(4) 0.075(2) Uani 1 1 d . . . . .
H50A H 0.6786 0.4143 1.1120 0.113 Uiso 1 1 calc GR . . . .
H50B H 0.7666 0.4257 1.2030 0.113 Uiso 1 1 calc GR . . . .
H50C H 0.7832 0.3854 1.1280 0.113 Uiso 1 1 calc GR . . . .
C51 C 0.7663(7) 0.7436(4) 1.0279(5) 0.085(2) Uani 1 1 d . . . . .
H51 H 0.7069 0.7578 1.0332 0.102 Uiso 1 1 calc R . . . .
C52 C 0.7701(7) 0.6871(3) 1.0064(5) 0.080(2) Uani 1 1 d . . . . .
H52 H 0.7143 0.6635 0.9966 0.095 Uiso 1 1 calc R . . . .
C53 C 0.8589(6) 0.6648(3) 0.9993(4) 0.067(2) Uani 1 1 d . . . . .
C54 C 0.9304(6) 0.7023(4) 1.0116(6) 0.098(3) Uani 1 1 d . . . . .
H54 H 0.9910 0.6897 1.0068 0.118 Uiso 1 1 calc R . . . .
C55 C 0.9218(7) 0.7608(4) 1.0316(6) 0.099(3) Uani 1 1 d . . . . .
H55 H 0.9750 0.7859 1.0375 0.119 Uiso 1 1 calc R . . . .
C56 C 0.9724(5) 0.5659(3) 0.6639(4) 0.0530(17) Uani 1 1 d . . . . .
H56 H 0.9776 0.5976 0.6288 0.064 Uiso 1 1 calc R . . . .
C57 C 0.9511(5) 0.5760(3) 0.7416(4) 0.0612(19) Uani 1 1 d . . . . .
H57 H 0.9447 0.6138 0.7594 0.073 Uiso 1 1 calc R . . . .
C58 C 0.9390(5) 0.5308(3) 0.7939(4) 0.0497(16) Uani 1 1 d . . . . .
C59 C 0.9577(5) 0.4772(3) 0.7655(4) 0.0510(16) Uani 1 1 d . . . . .
H59 H 0.9554 0.4447 0.8001 0.061 Uiso 1 1 calc R . . . .
C60 C 0.9794(5) 0.4715(2) 0.6877(3) 0.0484(16) Uani 1 1 d . . . . .
H60 H 0.9904 0.4344 0.6699 0.058 Uiso 1 1 calc R . . . .
C33 C 0.8339(10) 0.1113(6) 0.9068(8) 0.043(3) Uani 0.560(5) 1 d . . . A 1
C32 C 0.7902(10) 0.0650(6) 0.9367(8) 0.056(3) Uani 0.560(5) 1 d . . . A 1
H32 H 0.7538 0.0723 0.9757 0.067 Uiso 0.560(5) 1 calc R . . A 1
C34 C 0.8718(10) 0.0946(5) 0.8398(8) 0.066(3) Uani 0.560(5) 1 d . . . A 1
H34 H 0.8984 0.1226 0.8114 0.079 Uiso 0.560(5) 1 calc R . . A 1
C31 C 0.7985(18) 0.0100(9) 0.9114(9) 0.077(4) Uani 0.560(5) 1 d . . . A 1
H31 H 0.7769 -0.0201 0.9401 0.092 Uiso 0.560(5) 1 calc R . . A 1
N5 N 0.8357(9) -0.0014(5) 0.8481(8) 0.067(3) Uani 0.560(5) 1 d . . . A 1
C35 C 0.8718(10) 0.0402(5) 0.8143(9) 0.071(3) Uani 0.560(5) 1 d . . . A 1
H35 H 0.8996 0.0316 0.7692 0.085 Uiso 0.560(5) 1 calc R . . A 1
C32' C 0.9477(11) 0.0692(6) 0.9804(7) 0.056(3) Uani 0.440(5) 1 d . . . A 2
H32' H 1.0068 0.0872 1.0149 0.067 Uiso 0.440(5) 1 calc R . . A 2
C33' C 0.8661(14) 0.0978(7) 0.9480(11) 0.043(3) Uani 0.440(5) 1 d . . . A 2
C34' C 0.7854(15) 0.0706(8) 0.8935(12) 0.066(3) Uani 0.440(5) 1 d . . . A 2
H34' H 0.7265 0.0908 0.8647 0.079 Uiso 0.440(5) 1 calc R . . A 2
C35' C 0.791(2) 0.0128(11) 0.8811(15) 0.071(3) Uani 0.440(5) 1 d . . . A 2
H35' H 0.7324 -0.0061 0.8478 0.085 Uiso 0.440(5) 1 calc R . . A 2
N5' N 0.8732(10) -0.0188(6) 0.9126(8) 0.067(3) Uani 0.440(5) 1 d . . . A 2
C31' C 0.9448(8) 0.0109(6) 0.9623(5) 0.077(4) Uani 0.440(5) 1 d D . . A 2
H31' H 1.0063(10) -0.0060(6) 0.9932(12) 0.092 Uiso 0.440(5) 1 d DR . . . .

loop_
_atom_site_aniso_label
_atom_site_aniso_U_11
_atom_site_aniso_U_22
_atom_site_aniso_U_33
_atom_site_aniso_U_23
_atom_site_aniso_U_13
_atom_site_aniso_U_12
Zn1 0.0427(6) 0.0374(5) 0.0323(5) 0.0060(4) 0.0164(4) 0.0040(5)
Zn2 0.0523(5) 0.0655(5) 0.0331(4) 0.0098(3) 0.0170(3) 0.0114(4)
O1 0.045(3) 0.041(2) 0.0364(19) 0.0077(16) 0.0146(18) 0.0063(19)
O2 0.065(3) 0.052(3) 0.032(2) 0.0034(18) 0.0174(19) 0.009(2)
O3 0.073(3) 0.054(3) 0.039(2) 0.0036(19) 0.033(2) 0.010(2)
N1 0.040(3) 0.041(3) 0.034(2) 0.005(2) 0.018(2) -0.002(2)
N2 0.040(3) 0.094(4) 0.048(3) 0.017(3) 0.012(2) 0.016(3)
N3 0.143(7) 0.068(4) 0.067(4) 0.008(4) -0.001(4) -0.044(5)
N4 0.083(5) 0.093(5) 0.031(3) -0.007(3) 0.024(3) -0.012(4)
N6 0.29(2) 0.106(8) 0.049(6) 0.015(5) 0.009(7) -0.045(10)
N7 0.062(4) 0.065(4) 0.035(3) 0.008(2) 0.025(2) 0.021(3)
N8 0.100(6) 0.068(5) 0.114(5) -0.013(4) 0.044(5) -0.007(5)
N9 0.060(4) 0.043(3) 0.035(2) 0.004(2) 0.026(2) 0.006(2)
C1 0.064(5) 0.047(4) 0.042(3) 0.006(3) 0.023(3) -0.003(4)
C2 0.061(5) 0.052(4) 0.056(4) 0.000(3) 0.017(3) -0.017(4)
C3 0.030(4) 0.066(5) 0.058(4) -0.001(3) 0.006(3) -0.003(3)
C4 0.051(4) 0.051(4) 0.027(3) -0.002(3) 0.014(3) 0.000(3)
C5 0.040(4) 0.057(4) 0.038(3) 0.003(3) 0.014(3) 0.012(3)
C6 0.068(5) 0.044(4) 0.030(3) 0.003(2) 0.010(3) 0.013(3)
C7 0.057(4) 0.043(4) 0.027(3) -0.002(2) 0.014(3) 0.006(3)
C8 0.033(3) 0.046(4) 0.026(3) -0.003(2) 0.017(2) 0.004(3)
C9 0.053(4) 0.044(4) 0.025(3) 0.003(2) 0.023(3) 0.001(3)
C10 0.066(5) 0.049(4) 0.074(4) 0.015(3) 0.025(4) -0.006(4)
C11 0.047(4) 0.101(6) 0.044(4) 0.020(4) 0.013(3) 0.007(4)
C12 0.065(5) 0.089(5) 0.040(3) 0.019(3) 0.014(3) 0.012(4)
C13 0.049(4) 0.055(4) 0.042(3) 0.000(3) 0.016(3) 0.013(3)
C14 0.065(5) 0.081(5) 0.037(3) 0.010(3) 0.016(3) 0.003(4)
C15 0.063(5) 0.089(6) 0.043(4) 0.011(3) 0.009(3) 0.013(4)
C16 0.113(7) 0.048(5) 0.059(4) 0.000(4) 0.006(4) -0.006(4)
C17 0.077(5) 0.049(4) 0.039(3) 0.002(3) 0.007(3) 0.001(4)
C18 0.063(5) 0.040(4) 0.040(3) 0.004(3) 0.012(3) 0.005(3)
C19 0.122(8) 0.069(5) 0.048(4) 0.011(3) 0.010(4) -0.035(5)
C20 0.208(13) 0.077(6) 0.077(6) 0.029(5) 0.012(6) -0.058(7)
C21 0.141(9) 0.122(8) 0.039(4) -0.021(4) 0.038(4) -0.027(6)
C22 0.261(16) 0.145(10) 0.071(6) -0.051(7) 0.093(8) -0.083(10)
C23 0.273(16) 0.123(9) 0.103(7) -0.068(7) 0.126(9) -0.096(10)
C24 0.104(7) 0.074(6) 0.066(4) -0.034(4) 0.048(4) -0.033(5)
C25 0.097(7) 0.061(5) 0.099(6) -0.031(4) 0.070(5) -0.032(4)
C26 0.104(7) 0.051(5) 0.093(5) -0.007(4) 0.065(5) -0.017(4)
C27 0.064(5) 0.049(4) 0.049(4) 0.004(3) 0.029(3) -0.001(3)
C28 0.044(4) 0.050(4) 0.040(3) -0.008(3) 0.020(3) -0.005(3)
C29 0.064(5) 0.067(5) 0.050(4) -0.010(3) 0.032(3) -0.017(4)
C30 0.230(14) 0.156(10) 0.039(4) 0.006(5) 0.061(6) -0.025(9)
C36 0.191(17) 0.138(13) 0.078(10) 0.044(8) -0.039(9) -0.033(11)
C37 0.117(9) 0.081(6) 0.098(7) 0.031(5) 0.023(6) 0.009(6)
C38 0.087(6) 0.040(4) 0.065(4) 0.014(3) 0.027(4) 0.001(4)
C39 0.126(8) 0.057(5) 0.046(4) 0.001(3) 0.027(4) -0.003(5)
C40 0.233(14) 0.075(6) 0.045(5) 0.003(4) 0.039(6) -0.003(7)
C41 0.082(5) 0.074(5) 0.034(3) 0.005(3) 0.032(3) 0.025(4)
C42 0.099(6) 0.090(6) 0.040(4) 0.009(4) 0.043(4) 0.020(5)
C43 0.112(7) 0.063(5) 0.046(4) 0.001(3) 0.045(4) 0.023(4)
C44 0.087(6) 0.063(5) 0.041(3) 0.010(3) 0.036(3) 0.023(4)
C45 0.100(6) 0.048(4) 0.053(4) 0.003(3) 0.044(4) 0.020(4)
C46 0.112(7) 0.058(5) 0.052(4) 0.015(3) 0.051(4) 0.027(4)
C47 0.086(5) 0.049(4) 0.042(3) 0.006(3) 0.041(3) 0.018(4)
C48 0.060(4) 0.054(4) 0.033(3) 0.005(3) 0.025(3) 0.013(3)
C49 0.067(5) 0.051(4) 0.038(3) 0.016(3) 0.028(3) 0.030(3)
C50 0.106(7) 0.083(5) 0.059(4) 0.008(4) 0.057(4) 0.010(5)
C51 0.085(7) 0.081(6) 0.093(6) -0.009(5) 0.033(5) 0.010(5)
C52 0.096(7) 0.068(5) 0.079(5) -0.009(4) 0.033(5) 0.008(5)
C53 0.084(6) 0.069(5) 0.060(4) 0.003(3) 0.038(4) 0.007(5)
C54 0.063(6) 0.112(7) 0.146(8) -0.079(6) 0.069(5) -0.041(5)
C55 0.081(7) 0.078(7) 0.162(9) -0.013(6) 0.070(6) -0.004(5)
C56 0.075(5) 0.049(4) 0.046(3) 0.005(3) 0.036(3) 0.001(4)
C57 0.097(6) 0.048(4) 0.052(4) 0.002(3) 0.044(4) 0.002(4)
C58 0.068(5) 0.048(4) 0.042(3) 0.004(3) 0.030(3) 0.015(3)
C59 0.067(5) 0.051(4) 0.048(3) 0.011(3) 0.036(3) 0.012(3)
C60 0.070(5) 0.038(4) 0.047(3) 0.005(3) 0.033(3) 0.013(3)
C33 0.046(9) 0.035(7) 0.055(9) 0.011(6) 0.025(7) 0.008(5)
C32 0.062(7) 0.073(7) 0.036(5) -0.003(5) 0.020(5) -0.006(6)
C34 0.064(7) 0.064(8) 0.071(7) -0.007(6) 0.024(6) 0.002(6)
C31 0.111(11) 0.062(8) 0.050(6) -0.005(6) 0.016(7) 0.011(7)
N5 0.082(8) 0.053(6) 0.068(6) -0.016(5) 0.026(6) 0.000(5)
C35 0.073(9) 0.047(7) 0.094(9) -0.013(7) 0.028(7) -0.004(6)
C32' 0.062(7) 0.073(7) 0.036(5) -0.003(5) 0.020(5) -0.006(6)
C33' 0.046(9) 0.035(7) 0.055(9) 0.011(6) 0.025(7) 0.008(5)
C34' 0.064(7) 0.064(8) 0.071(7) -0.007(6) 0.024(6) 0.002(6)
C35' 0.073(9) 0.047(7) 0.094(9) -0.013(7) 0.028(7) -0.004(6)
N5' 0.082(8) 0.053(6) 0.068(6) -0.016(5) 0.026(6) 0.000(5)
C31' 0.111(11) 0.062(8) 0.050(6) -0.005(6) 0.016(7) 0.011(7)

loop_
_atom_type_symbol
_atom_type_description
_atom_type_scat_dispersion_real
_atom_type_scat_dispersion_imag
_atom_type_scat_source
C C 0.0033 0.0016 'International Tables Vol C Tables 4.2.6.8 and 6.1.1.4'
H H 0.0000 0.0000 'International Tables Vol C Tables 4.2.6.8 and 6.1.1.4'
N N 0.0061 0.0033 'International Tables Vol C Tables 4.2.6.8 and 6.1.1.4'
O O 0.0106 0.0060 'International Tables Vol C Tables 4.2.6.8 and 6.1.1.4'
Zn Zn 0.2839 1.4301 'International Tables Vol C Tables 4.2.6.8 and 6.1.1.4'

loop_
_geom_angle_atom_site_label_1
_geom_angle_atom_site_label_2
_geom_angle_atom_site_label_3
_geom_angle
_geom_angle_site_symmetry_1
_geom_angle_site_symmetry_3
O1 Zn1 O1 180.00(8) 3_566 .
O1 Zn1 N1 78.06(16) . .
O1 Zn1 N1 101.94(16) . 3_566
O1 Zn1 N1 101.94(16) 3_566 .
O1 Zn1 N1 78.06(16) 3_566 3_566
O1 Zn1 N9 88.30(15) 3_566 3_666
O1 Zn1 N9 88.31(15) . 1_455
O1 Zn1 N9 91.69(15) . 3_666
O1 Zn1 N9 91.70(15) 3_566 1_455
N1 Zn1 N1 180.0 . 3_566
N1 Zn1 N9 93.23(16) 3_566 1_455
N1 Zn1 N9 86.77(16) 3_566 3_666
N1 Zn1 N9 93.23(16) . 3_666
N1 Zn1 N9 86.77(16) . 1_455
N9 Zn1 N9 180.00(4) 3_666 1_455
O2 Zn2 O3 137.14(18) . .
O2 Zn2 N2 116.1(2) . .
O2 Zn2 N4 78.54(18) . .
O2 Zn2 N7 97.98(17) . .
O3 Zn2 N2 106.69(19) . .
O3 Zn2 N4 98.82(18) . .
O3 Zn2 N7 79.85(17) . .
N2 Zn2 N4 92.9(2) . .
N2 Zn2 N7 93.7(2) . .
N7 Zn2 N4 173.4(2) . .
C8 O1 Zn1 115.2(3) . .
C28 O2 Zn2 119.2(3) . .
C48 O3 Zn2 116.5(3) . .
C1 N1 Zn1 132.3(4) . .
C1 N1 C9 118.5(5) . .
C9 N1 Zn1 108.6(4) . .
C11 N2 Zn2 115.7(4) . .
C15 N2 Zn2 127.4(4) . .
C15 N2 C11 116.9(6) . .
C16 N3 C20 113.7(7) . .
C21 N4 Zn2 134.2(6) . .
C21 N4 C29 118.1(7) . .
C29 N4 Zn2 107.6(3) . .
C36 N6 C40 118.6(12) . .
C41 N7 Zn2 130.6(5) . .
C41 N7 C49 119.7(5) . .
C49 N7 Zn2 109.2(3) . .
C55 N8 C51 118.1(8) . .
C56 N9 Zn1 122.4(4) . 1_655
C56 N9 C60 115.7(4) . .
C60 N9 Zn1 121.5(4) . 1_655
N1 C1 C2 121.5(5) . .
N1 C1 C10 117.8(6) . .
C2 C1 C10 120.7(6) . .
C3 C2 C1 119.6(6) . .
C2 C3 C4 122.5(6) . .
C3 C4 C5 126.2(6) . .
C3 C4 C9 115.4(5) . .
C5 C4 C9 118.3(6) . .
C4 C5 C13 122.4(6) . .
C6 C5 C4 119.1(5) . .
C6 C5 C13 118.3(6) . .
C5 C6 C7 124.1(5) . .
C6 C7 C8 118.7(5) . .
C6 C7 C18 119.4(5) . .
C8 C7 C18 121.7(5) . .
O1 C8 C7 122.6(5) . .
O1 C8 C9 120.7(5) . .
C7 C8 C9 116.7(5) . .
N1 C9 C4 122.5(5) . .
N1 C9 C8 114.7(5) . .
C4 C9 C8 122.8(5) . .
N2 C11 C12 122.3(6) . .
C11 C12 C13 122.6(6) . .
C12 C13 C5 122.6(5) . .
C12 C13 C14 114.7(6) . .
C14 C13 C5 122.6(6) . .
C15 C14 C13 118.5(6) . .
N2 C15 C14 125.0(6) . .
N3 C16 C17 126.4(7) . .
C16 C17 C18 119.8(6) . .
C17 C18 C7 123.7(5) . .
C17 C18 C19 115.3(6) . .
C19 C18 C7 120.9(5) . .
C20 C19 C18 119.5(6) . .
N3 C20 C19 125.1(7) . .
N4 C21 C22 120.7(8) . .
N4 C21 C30 118.0(8) . .
C22 C21 C30 121.3(7) . .
C23 C22 C21 121.8(8) . .
C22 C23 C24 120.0(8) . .
C25 C24 C23 125.1(8) . .
C29 C24 C23 114.9(8) . .
C29 C24 C25 120.0(6) . .
C24 C25 C33 111.6(8) . .
C24 C25 C33' 136.5(8) . .
C26 C25 C24 117.6(6) . .
C26 C25 C33 130.6(9) . .
C26 C25 C33' 105.5(9) . .
C25 C26 C27 123.4(7) . .
C26 C27 C38 120.7(6) . .
C28 C27 C26 120.3(6) . .
C28 C27 C38 118.9(6) . .
O2 C28 C27 123.2(5) . .
O2 C28 C29 119.6(5) . .
C27 C28 C29 117.2(6) . .
N4 C29 C28 114.5(6) . .
C24 C29 N4 124.0(6) . .
C24 C29 C28 121.4(6) . .
N6 C36 C37 120.5(15) . .
C38 C37 C36 122.1(11) . .
C37 C38 C27 124.1(8) . .
C39 C38 C27 121.3(7) . .
C39 C38 C37 114.5(8) . .
C38 C39 C40 121.2(9) . .
N6 C40 C39 122.7(11) . .
N7 C41 C42 119.5(6) . .
N7 C41 C50 119.6(6) . .
C42 C41 C50 120.9(5) . .
C43 C42 C41 121.1(6) . .
C42 C43 C44 120.0(6) . .
C45 C44 C43 123.9(6) . .
C49 C44 C43 116.8(6) . .
C49 C44 C45 119.4(5) . .
C44 C45 C53 120.7(5) . .
C46 C45 C44 118.0(6) . .
C46 C45 C53 121.3(6) . .
C45 C46 C47 124.6(6) . .
C46 C47 C48 118.3(5) . .
C46 C47 C58 119.4(5) . .
C48 C47 C58 122.1(5) . .
O3 C48 C47 124.4(5) . .
O3 C48 C49 118.6(5) . .
C47 C48 C49 117.0(6) . .
N7 C49 C44 122.9(5) . .
N7 C49 C48 114.9(5) . .
C44 C49 C48 122.2(6) . .
N8 C51 C52 123.6(9) . .
C51 C52 C53 119.1(8) . .
C52 C53 C45 123.3(8) . .
C54 C53 C45 121.9(8) . .
C54 C53 C52 114.8(7) . .
C53 C54 C55 123.9(8) . .
N8 C55 C54 120.5(8) . .
N9 C56 C57 124.1(5) . .
C56 C57 C58 120.2(6) . .
C57 C58 C47 122.4(5) . .
C57 C58 C59 115.3(5) . .
C59 C58 C47 122.3(5) . .
C60 C59 C58 120.0(5) . .
N9 C60 C59 124.5(5) . .
C32 C33 C25 121.3(11) . .
C34 C33 C25 127.2(12) . .
C34 C33 C32 111.3(13) . .
C31 C32 C33 122.6(15) . .
C35 C34 C33 122.3(13) . .
N5 C31 C32 120.8(19) . .
C35 N5 C31 118.5(15) . .
N5 C35 C34 123.7(13) . .
C33' C32' C31' 117.6(14) . .
C32' C33' C25 131.5(16) . .
C32' C33' C34' 118.5(17) . .
C34' C33' C25 109.3(15) . .
C33' C34' C35' 118(2) . .
N5' C35' C34' 125(2) . .
C31' N5' C35' 110.9(17) . .
C32' C31' C31' 101.1(12) . 3_757
N5' C31' C32' 128.7(13) . .
N5' C31' C31' 129.6(17) . 3_757

loop_
_geom_bond_atom_site_label_1
_geom_bond_atom_site_label_2
_geom_bond_distance
_geom_bond_site_symmetry_2
Zn1 O1 2.034(4) 3_566
Zn1 O1 2.034(4) .
Zn1 N1 2.223(5) 3_566
Zn1 N1 2.223(5) .
Zn1 N9 2.248(4) 3_666
Zn1 N9 2.248(4) 1_455
Zn2 O2 1.934(4) .
Zn2 O3 1.963(4) .
Zn2 N2 2.091(5) .
Zn2 N4 2.262(6) .
Zn2 N7 2.173(5) .
O1 C8 1.279(6) .
O2 C28 1.298(7) .
O3 C48 1.306(7) .
N1 C1 1.323(7) .
N1 C9 1.387(7) .
N2 C11 1.334(7) .
N2 C15 1.314(9) .
N3 C16 1.303(8) .
N3 C20 1.346(10) .
N4 C21 1.354(8) .
N4 C29 1.384(8) .
N6 C36 1.306(19) .
N6 C40 1.310(17) .
N7 C41 1.342(7) .
N7 C49 1.367(8) .
N8 C51 1.353(10) .
N8 C55 1.287(10) .
N9 Zn1 2.248(4) 1_655
N9 C56 1.331(7) .
N9 C60 1.339(7) .
C1 C2 1.408(9) .
C1 C10 1.512(8) .
C2 C3 1.337(8) .
C3 C4 1.389(8) .
C4 C5 1.415(8) .
C4 C9 1.418(8) .
C5 C6 1.376(8) .
C5 C13 1.462(8) .
C6 C7 1.417(8) .
C7 C8 1.423(7) .
C7 C18 1.469(8) .
C8 C9 1.448(8) .
C11 C12 1.363(9) .
C12 C13 1.397(9) .
C13 C14 1.403(8) .
C14 C15 1.399(9) .
C16 C17 1.371(9) .
C17 C18 1.382(8) .
C18 C19 1.394(8) .
C19 C20 1.370(10) .
C21 C22 1.378(12) .
C21 C30 1.511(12) .
C22 C23 1.338(14) .
C23 C24 1.454(11) .
C24 C25 1.419(10) .
C24 C29 1.381(9) .
C25 C26 1.355(9) .
C25 C33 1.438(16) .
C25 C33' 1.644(19) .
C26 C27 1.409(9) .
C27 C28 1.364(8) .
C27 C38 1.475(9) .
C28 C29 1.446(8) .
C36 C37 1.400(15) .
C37 C38 1.370(11) .
C38 C39 1.362(10) .
C39 C40 1.380(10) .
C41 C42 1.402(9) .
C41 C50 1.498(9) .
C42 C43 1.340(9) .
C43 C44 1.423(8) .
C44 C45 1.398(9) .
C44 C49 1.369(8) .
C45 C46 1.371(8) .
C45 C53 1.462(9) .
C46 C47 1.390(8) .
C47 C48 1.394(8) .
C47 C58 1.496(7) .
C48 C49 1.456(7) .
C51 C52 1.384(10) .
C52 C53 1.424(11) .
C53 C54 1.327(10) .
C54 C55 1.434(11) .
C56 C57 1.385(7) .
C57 C58 1.399(8) .
C58 C59 1.401(8) .
C59 C60 1.376(7) .
C33 C32 1.42(2) .
C33 C34 1.402(18) .
C32 C31 1.38(2) .
C34 C35 1.349(16) .
C31 N5 1.31(2) .
N5 C35 1.308(16) .
C32' C33' 1.31(2) .
C32' C31' 1.407(19) .
C33' C34' 1.36(3) .
C34' C35' 1.39(3) .
C35' N5' 1.35(3) .
N5' C31' 1.283(17) .
C31' C31' 1.73(2) 3_757

loop_
_geom_torsion_atom_site_label_1
_geom_torsion_atom_site_label_2
_geom_torsion_atom_site_label_3
_geom_torsion_atom_site_label_4
_geom_torsion
_geom_torsion_site_symmetry_1
_geom_torsion_site_symmetry_4
Zn1 O1 C8 C7 162.7(4) . .
Zn1 O1 C8 C9 -15.2(6) . .
Zn1 N1 C1 C2 167.1(4) . .
Zn1 N1 C1 C10 -11.0(7) . .
Zn1 N1 C9 C4 -171.3(4) . .
Zn1 N1 C9 C8 9.3(5) . .
Zn1 N9 C56 C57 171.4(5) 1_655 .
Zn1 N9 C60 C59 -170.8(5) 1_655 .
Zn2 O2 C28 C27 178.9(5) . .
Zn2 O2 C28 C29 1.1(7) . .
Zn2 O3 C48 C47 -174.6(5) . .
Zn2 O3 C48 C49 5.2(7) . .
Zn2 N2 C11 C12 176.4(6) . .
Zn2 N2 C15 C14 -177.8(5) . .
Zn2 N4 C21 C22 -171.0(8) . .
Zn2 N4 C21 C30 8.9(13) . .
Zn2 N4 C29 C24 176.1(6) . .
Zn2 N4 C29 C28 -7.3(7) . .
Zn2 N7 C41 C42 -171.0(5) . .
Zn2 N7 C41 C50 10.8(9) . .
Zn2 N7 C49 C44 169.9(5) . .
Zn2 N7 C49 C48 -8.5(6) . .
O1 C8 C9 N1 3.0(6) . .
O1 C8 C9 C4 -176.5(4) . .
O2 C28 C29 N4 5.0(9) . .
O2 C28 C29 C24 -178.3(7) . .
O3 C48 C49 N7 3.0(8) . .
O3 C48 C49 C44 -175.5(6) . .
N1 C1 C2 C3 2.0(9) . .
N2 C11 C12 C13 1.3(12) . .
N3 C16 C17 C18 0.7(13) . .
N4 C21 C22 C23 -2.3(19) . .
N6 C36 C37 C38 6.6(19) . .
N7 C41 C42 C43 1.8(11) . .
N8 C51 C52 C53 0.8(12) . .
N9 C56 C57 C58 -2.5(11) . .
C1 N1 C9 C4 0.8(7) . .
C1 N1 C9 C8 -178.6(4) . .
C1 C2 C3 C4 0.8(10) . .
C2 C3 C4 C5 -178.4(6) . .
C2 C3 C4 C9 -2.5(9) . .
C3 C4 C5 C6 174.3(5) . .
C3 C4 C5 C13 -10.2(9) . .
C3 C4 C9 N1 1.7(7) . .
C3 C4 C9 C8 -178.8(5) . .
C4 C5 C6 C7 2.5(8) . .
C4 C5 C13 C12 -44.1(9) . .
C4 C5 C13 C14 137.9(6) . .
C5 C4 C9 N1 177.9(4) . .
C5 C4 C9 C8 -2.7(7) . .
C5 C6 C7 C8 0.4(8) . .
C5 C6 C7 C18 176.1(5) . .
C5 C13 C14 C15 176.0(6) . .
C6 C5 C13 C12 131.4(7) . .
C6 C5 C13 C14 -46.6(8) . .
C6 C7 C8 O1 177.7(5) . .
C6 C7 C8 C9 -4.3(7) . .
C6 C7 C18 C17 -132.1(6) . .
C6 C7 C18 C19 44.9(9) . .
C7 C8 C9 N1 -175.0(4) . .
C7 C8 C9 C4 5.5(7) . .
C7 C18 C19 C20 -174.2(9) . .
C8 C7 C18 C17 43.4(9) . .
C8 C7 C18 C19 -139.6(7) . .
C9 N1 C1 C2 -2.7(8) . .
C9 N1 C1 C10 179.2(5) . .
C9 C4 C5 C6 -1.4(8) . .
C9 C4 C5 C13 174.1(5) . .
C10 C1 C2 C3 180.0(6) . .
C11 N2 C15 C14 -0.3(11) . .
C11 C12 C13 C5 -177.5(6) . .
C11 C12 C13 C14 0.6(10) . .
C12 C13 C14 C15 -2.1(9) . .
C13 C5 C6 C7 -173.1(5) . .
C13 C14 C15 N2 2.1(11) . .
C15 N2 C11 C12 -1.4(11) . .
C16 N3 C20 C19 1.8(17) . .
C16 C17 C18 C7 175.3(7) . .
C16 C17 C18 C19 -1.8(11) . .
C17 C18 C19 C20 3.0(13) . .
C18 C7 C8 O1 2.2(8) . .
C18 C7 C8 C9 -179.8(5) . .
C18 C19 C20 N3 -3.2(18) . .
C20 N3 C16 C17 -0.6(15) . .
C21 N4 C29 C24 -0.8(11) . .
C21 N4 C29 C28 175.7(7) . .
C21 C22 C23 C24 -5(2) . .
C22 C23 C24 C25 -171.3(11) . .
C22 C23 C24 C29 8.1(16) . .
C23 C24 C25 C26 179.5(9) . .
C23 C24 C25 C33 -4.2(14) . .
C23 C24 C25 C33' 7.6(18) . .
C23 C24 C29 N4 -5.5(12) . .
C23 C24 C29 C28 178.2(8) . .
C24 C25 C26 C27 0.7(12) . .
C24 C25 C33 C32 -135.1(11) . .
C24 C25 C33 C34 50.6(16) . .
C24 C25 C33' C32' 111.1(18) . .
C24 C25 C33' C34' -60(2) . .
C25 C24 C29 N4 173.9(7) . .
C25 C24 C29 C28 -2.4(11) . .
C25 C26 C27 C28 0.7(11) . .
C25 C26 C27 C38 -176.1(7) . .
C25 C33 C32 C31 -166.2(13) . .
C25 C33 C34 C35 170.0(12) . .
C25 C33' C34' C35' 177.7(17) . .
C26 C25 C33 C32 40.6(19) . .
C26 C25 C33 C34 -133.7(12) . .
C26 C25 C33' C32' -61.4(19) . .
C26 C25 C33' C34' 127.8(14) . .
C26 C27 C28 O2 179.3(6) . .
C26 C27 C28 C29 -2.8(9) . .
C26 C27 C38 C37 56.2(10) . .
C26 C27 C38 C39 -126.0(7) . .
C27 C28 C29 N4 -172.9(6) . .
C27 C28 C29 C24 3.7(10) . .
C27 C38 C39 C40 -179.0(7) . .
C28 C27 C38 C37 -120.6(8) . .
C28 C27 C38 C39 57.1(9) . .
C29 N4 C21 C22 5.0(13) . .
C29 N4 C21 C30 -175.1(8) . .
C29 C24 C25 C26 0.2(12) . .
C29 C24 C25 C33 176.5(9) . .
C29 C24 C25 C33' -171.7(12) . .
C30 C21 C22 C23 177.8(12) . .
C36 N6 C40 C39 2(2) . .
C36 C37 C38 C27 175.1(9) . .
C36 C37 C38 C39 -2.8(13) . .
C37 C38 C39 C40 -1.0(11) . .
C38 C27 C28 O2 -3.8(10) . .
C38 C27 C28 C29 174.1(6) . .
C38 C39 C40 N6 1.4(14) . .
C40 N6 C36 C37 -6(2) . .
C41 N7 C49 C44 -3.1(10) . .
C41 N7 C49 C48 178.5(6) . .
C41 C42 C43 C44 -1.0(12) . .
C42 C43 C44 C45 178.7(8) . .
C42 C43 C44 C49 -1.6(11) . .
C43 C44 C45 C46 172.8(7) . .
C43 C44 C45 C53 -9.5(12) . .
C43 C44 C49 N7 3.7(10) . .
C43 C44 C49 C48 -178.0(6) . .
C44 C45 C46 C47 6.3(12) . .
C44 C45 C53 C52 -50.1(10) . .
C44 C45 C53 C54 133.6(8) . .
C45 C44 C49 N7 -176.6(6) . .
C45 C44 C49 C48 1.7(10) . .
C45 C46 C47 C48 -0.1(12) . .
C45 C46 C47 C58 175.6(7) . .
C45 C53 C54 C55 177.4(8) . .
C46 C45 C53 C52 127.5(8) . .
C46 C45 C53 C54 -48.8(11) . .
C46 C47 C48 O3 174.7(6) . .
C46 C47 C48 C49 -5.1(9) . .
C46 C47 C58 C57 -13.2(10) . .
C46 C47 C58 C59 168.7(7) . .
C47 C48 C49 N7 -177.1(6) . .
C47 C48 C49 C44 4.4(10) . .
C47 C58 C59 C60 173.9(6) . .
C48 C47 C58 C57 162.3(7) . .
C48 C47 C58 C59 -15.7(10) . .
C49 N7 C41 C42 0.2(10) . .
C49 N7 C41 C50 -177.9(6) . .
C49 C44 C45 C46 -6.9(11) . .
C49 C44 C45 C53 170.8(7) . .
C50 C41 C42 C43 179.9(7) . .
C51 N8 C55 C54 -3.6(14) . .
C51 C52 C53 C45 -178.7(6) . .
C51 C52 C53 C54 -2.2(11) . .
C52 C53 C54 C55 0.7(13) . .
C53 C45 C46 C47 -171.4(7) . .
C53 C54 C55 N8 2.3(15) . .
C55 N8 C51 C52 2.2(13) . .
C56 N9 C60 C59 1.5(9) . .
C56 C57 C58 C47 -173.3(6) . .
C56 C57 C58 C59 4.9(10) . .
C57 C58 C59 C60 -4.3(10) . .
C58 C47 C48 O3 -0.9(10) . .
C58 C47 C48 C49 179.3(6) . .
C58 C59 C60 N9 1.2(10) . .
C60 N9 C56 C57 -0.8(10) . .
C33 C25 C26 C27 -174.8(10) . .
C33 C25 C33' C32' 136(4) . .
C33 C25 C33' C34' -34.7(18) . .
C33 C32 C31 N5 -10(3) . .
C33 C34 C35 N5 1(2) . .
C32 C33 C34 C35 -4.8(19) . .
C32 C31 N5 C35 5(3) . .
C34 C33 C32 C31 9(2) . .
C31 N5 C35 C34 -1(2) . .
C32' C33' C34' C35' 5(3) . .
C33' C25 C26 C27 174.9(9) . .
C33' C25 C33 C32 63(2) . .
C33' C25 C33 C34 -111(3) . .
C33' C32' C31' N5' 5.0(17) . .
C33' C32' C31' C31' -166.2(13) . 3_757
C33' C34' C35' N5' -6(3) . .
C34' C35' N5' C31' 5(3) . .
C35' N5' C31' C32' -4.9(19) . .
C35' N5' C31' C31' 163.9(16) . 3_757
C31' C32' C33' C25 -175.0(12) . .
C31' C32' C33' C34' -5(2) . .

loop_
_platon_squeeze_void_nr
_platon_squeeze_void_average_x
_platon_squeeze_void_average_y
_platon_squeeze_void_average_z
_platon_squeeze_void_volume
_platon_squeeze_void_count_electrons
_platon_squeeze_void_content
1 0.000 1.000 0.500 148 20 ' '
2 0.014 0.658 0.202 7 0 ' '
3 0.500 0.500 0.000 148 20 ' '
4 0.486 0.158 0.298 7 0 ' '
5 0.514 0.842 0.702 7 0 ' '
6 0.986 0.342 0.798 7 0 ' '
